data_7114305
loop_
_publ_author_name
'Melenkivitz, Rory'
'Hillhouse, Gregory L.'

_publ_section_title
;
 Synthesis, structure, and reactions of a nitroxyl complex of
 iridium(iii), cis,trans-IrHCl2(NH&#xE001;O)(PPh3)2
;
_journal_issue 6
_journal_name_full 'Chemical Communications'
_journal_page_first 660
_journal_paper_doi 10.1039/b111645b
_journal_year 2002
_chemical_formula_sum 'C51 H55 Cl2 Ir N O4 P2'
_chemical_formula_weight 1071.00
_space_group_IT_number 2
_symmetry_space_group_name_Hall '-P 1'
_symmetry_space_group_name_H-M 'P -1'
_atom_sites_solution_hydrogens geom
_atom_sites_solution_primary direct
_atom_sites_solution_secondary difmap
_audit_creation_method SHELXL-97
_cell_angle_alpha 82.508(2)
_cell_angle_beta 84.582(2)
_cell_angle_gamma 64.976(2)
_cell_formula_units_Z 2
_cell_length_a 9.9751(11)
_cell_length_b 11.1216(12)
_cell_length_c 23.281(3)
_cell_measurement_temperature 100
_cell_volume 2318.1(5)
_computing_structure_refinement 'SHELXL-97 (Sheldrick, 1997)'
_computing_structure_solution 'SHELXS-97 (Sheldrick, 1990)'
_diffrn_ambient_temperature 100
_diffrn_measured_fraction_theta_full 0.819
_diffrn_measured_fraction_theta_max 0.819
_diffrn_radiation_monochromator graphite
_diffrn_radiation_source 'fine-focus sealed tube'
_diffrn_radiation_type MoK\a
_diffrn_radiation_wavelength 0.71073
_diffrn_reflns_av_R_equivalents 0.0721
_diffrn_reflns_av_sigmaI/netI 0.1005
_diffrn_reflns_limit_h_max 13
_diffrn_reflns_limit_h_min -11
_diffrn_reflns_limit_k_max 9
_diffrn_reflns_limit_k_min -14
_diffrn_reflns_limit_l_max 25
_diffrn_reflns_limit_l_min -30
_diffrn_reflns_number 13810
_diffrn_reflns_theta_full 28.33
_diffrn_reflns_theta_max 28.33
_diffrn_reflns_theta_min 1.77
_exptl_absorpt_coefficient_mu 3.110
_exptl_absorpt_correction_T_max 0.9404
_exptl_absorpt_correction_T_min 0.3693
_exptl_absorpt_correction_type 'semi-emperical from psi scans'
_exptl_crystal_colour red
_exptl_crystal_density_diffrn 1.534
_exptl_crystal_density_method 'not measured'
_exptl_crystal_description needle
_exptl_crystal_F_000 1082
_exptl_crystal_size_max 0.40
_exptl_crystal_size_mid 0.10
_exptl_crystal_size_min 0.02
_refine_diff_density_max 4.727
_refine_diff_density_min -5.453
_refine_diff_density_rms 0.234
_refine_ls_extinction_coef 0.0000(3)
_refine_ls_extinction_expression Fc^*^=kFc[1+0.001xFc^2^\l^3^/sin(2\q)]^-1/4^
_refine_ls_extinction_method SHELXL
_refine_ls_goodness_of_fit_ref 1.125
_refine_ls_hydrogen_treatment mixed
_refine_ls_matrix_type full
_refine_ls_number_parameters 551
_refine_ls_number_reflns 9458
_refine_ls_number_restraints 0
_refine_ls_restrained_S_all 1.125
_refine_ls_R_factor_all 0.0841
_refine_ls_R_factor_gt 0.0733
_refine_ls_shift/su_max 7.010
_refine_ls_shift/su_mean 0.013
_refine_ls_structure_factor_coef Fsqd
_refine_ls_weighting_details 'calc w=1/[\s^2^(Fo^2^)+(0.0636P)^2^+20.9098P] where P=(Fo^2^+2Fc^2^)/3'
_refine_ls_weighting_scheme calc
_refine_ls_wR_factor_gt 0.1635
_refine_ls_wR_factor_ref 0.1688
_reflns_number_gt 8375
_reflns_number_total 9458
_reflns_threshold_expression >2sigma(I)
_cod_data_source_file b111645b.txt
_cod_data_source_block compound1
_cod_depositor_comments
;
The following automatic conversions were performed:

'_cell_measurement_temperature' value '100 K' was changed to '100' -
the value should be numeric and without a unit
designator.

'_diffrn_ambient_temperature' value '100 K' was changed
to '100' - the value should be numeric and without a unit designator.

Automatic conversion script
Id: cif_fix_values 2281 2013-09-26 08:29:07Z andrius 
;
_cod_original_cell_volume 2318.2(4)
_cod_database_code 7114305

loop_
_symmetry_equiv_pos_as_xyz
'x, y, z'
'-x, -y, -z'

loop_
_atom_site_label
_atom_site_type_symbol
_atom_site_fract_x
_atom_site_fract_y
_atom_site_fract_z
_atom_site_U_iso_or_equiv
_atom_site_adp_type
_atom_site_occupancy
_atom_site_symmetry_multiplicity
_atom_site_calc_flag
_atom_site_refinement_flags
Ir Ir 0.72471(4) 0.55125(4) 0.729750(16) 0.00823(12) Uani 1 1 d .
Cl1 Cl 0.8201(3) 0.7158(2) 0.73251(11) 0.0180(5) Uani 1 1 d .
P1 P 0.5655(3) 0.6415(2) 0.80913(10) 0.0116(5) Uani 1 1 d .
P2 P 0.8485(3) 0.5160(2) 0.63857(11) 0.0124(5) Uani 1 1 d .
C51 C 0.8102(11) 0.6725(9) 0.5945(4) 0.0141(18) Uani 1 1 d .
C21 C 0.6482(11) 0.6184(10) 0.8784(4) 0.0139(18) Uani 1 1 d .
C36 C 0.4841(11) 0.4333(10) 0.8449(4) 0.019(2) Uani 1 1 d .
H36A H 0.5835 0.3861 0.8531 0.023 Uiso 1 1 calc R
C26 C 0.7902(11) 0.6139(11) 0.8789(5) 0.023(2) Uani 1 1 d .
H26A H 0.8423 0.6202 0.8441 0.027 Uiso 1 1 calc R
C31 C 0.4327(10) 0.5660(9) 0.8248(4) 0.0119(18) Uani 1 1 d .
C62 C 1.1267(11) 0.4470(11) 0.6805(5) 0.021(2) Uani 1 1 d .
H62A H 1.0746 0.4980 0.7105 0.025 Uiso 1 1 calc R
C11 C 0.4546(10) 0.8200(9) 0.7979(4) 0.0160(19) Uani 1 1 d .
C61 C 1.0499(10) 0.4283(9) 0.6366(4) 0.0145(19) Uani 1 1 d .
C15 C 0.2809(11) 1.0241(11) 0.8345(5) 0.023(2) Uani 1 1 d .
H15A H 0.2249 1.0691 0.8655 0.028 Uiso 1 1 calc R
C41 C 0.7935(11) 0.4241(10) 0.5948(4) 0.017(2) Uani 1 1 d .
C56 C 0.9208(12) 0.7004(10) 0.5634(4) 0.017(2) Uani 1 1 d .
H56A H 1.0186 0.6377 0.5650 0.021 Uiso 1 1 calc R
C35 C 0.3917(12) 0.3685(11) 0.8533(4) 0.021(2) Uani 1 1 d .
H35A H 0.4286 0.2787 0.8673 0.025 Uiso 1 1 calc R
C64 C 1.3575(10) 0.3129(10) 0.6335(5) 0.020(2) Uani 1 1 d .
H64A H 1.4605 0.2747 0.6319 0.025 Uiso 1 1 calc R
C34 C 0.2432(13) 0.4375(12) 0.8407(5) 0.026(2) Uani 1 1 d .
H34A H 0.1795 0.3952 0.8457 0.031 Uiso 1 1 calc R
C52 C 0.6633(12) 0.7706(11) 0.5908(5) 0.024(2) Uani 1 1 d .
H52A H 0.5873 0.7546 0.6116 0.028 Uiso 1 1 calc R
C16 C 0.3700(12) 0.8905(11) 0.8434(5) 0.023(2) Uani 1 1 d .
H16A H 0.3740 0.8462 0.8804 0.028 Uiso 1 1 calc R
C32 C 0.2839(11) 0.6367(11) 0.8128(5) 0.023(2) Uani 1 1 d .
H32A H 0.2467 0.7269 0.7997 0.027 Uiso 1 1 calc R
C22 C 0.5726(12) 0.6063(11) 0.9310(4) 0.021(2) Uani 1 1 d .
H22A H 0.4789 0.6073 0.9310 0.025 Uiso 1 1 calc R
C25 C 0.8533(12) 0.6001(12) 0.9315(5) 0.024(2) Uani 1 1 d .
H25A H 0.9470 0.5989 0.9321 0.029 Uiso 1 1 calc R
C42 C 0.7273(11) 0.4786(10) 0.5412(5) 0.019(2) Uani 1 1 d .
H42A H 0.7098 0.5660 0.5274 0.023 Uiso 1 1 calc R
C33 C 0.1931(12) 0.5715(12) 0.8206(5) 0.028(3) Uani 1 1 d .
H33A H 0.0939 0.6188 0.8121 0.033 Uiso 1 1 calc R
C23 C 0.6370(13) 0.5929(11) 0.9833(5) 0.025(2) Uani 1 1 d .
H23A H 0.5858 0.5870 1.0183 0.030 Uiso 1 1 calc R
C12 C 0.4463(12) 0.8882(11) 0.7425(5) 0.024(2) Uani 1 1 d .
H12A H 0.5005 0.8430 0.7112 0.028 Uiso 1 1 calc R
C63 C 1.2787(12) 0.3891(12) 0.6782(5) 0.027(2) Uani 1 1 d .
H63A H 1.3296 0.4010 0.7070 0.032 Uiso 1 1 calc R
C46 C 0.8147(11) 0.2919(10) 0.6147(5) 0.021(2) Uani 1 1 d .
H46A H 0.8564 0.2534 0.6503 0.025 Uiso 1 1 calc R
C44 C 0.7091(12) 0.2742(12) 0.5291(5) 0.028(2) Uani 1 1 d .
H44A H 0.6803 0.2253 0.5074 0.033 Uiso 1 1 calc R
C66 C 1.1269(11) 0.3528(11) 0.5925(5) 0.021(2) Uani 1 1 d .
H66A H 1.0763 0.3408 0.5638 0.025 Uiso 1 1 calc R
C53 C 0.6308(13) 0.8897(11) 0.5568(5) 0.026(2) Uani 1 1 d .
H53A H 0.5331 0.9527 0.5547 0.031 Uiso 1 1 calc R
C54 C 0.7424(14) 0.9163(11) 0.5258(5) 0.029(3) Uani 1 1 d .
H54A H 0.7204 0.9967 0.5029 0.035 Uiso 1 1 calc R
C24 C 0.7773(13) 0.5884(12) 0.9827(5) 0.028(2) Uani 1 1 d .
H24A H 0.8213 0.5772 1.0177 0.033 Uiso 1 1 calc R
C55 C 0.8863(13) 0.8220(11) 0.5295(4) 0.024(2) Uani 1 1 d .
H55A H 0.9618 0.8396 0.5092 0.029 Uiso 1 1 calc R
C45 C 0.7730(12) 0.2187(12) 0.5811(5) 0.027(2) Uani 1 1 d .
H45A H 0.7888 0.1314 0.5943 0.032 Uiso 1 1 calc R
C13 C 0.3556(13) 1.0251(11) 0.7344(6) 0.033(3) Uani 1 1 d .
H13A H 0.3506 1.0711 0.6978 0.040 Uiso 1 1 calc R
C65 C 1.2805(11) 0.2944(11) 0.5908(5) 0.024(2) Uani 1 1 d .
H65A H 1.3326 0.2425 0.5611 0.029 Uiso 1 1 calc R
C43 C 0.6878(13) 0.4034(12) 0.5089(5) 0.027(2) Uani 1 1 d .
H43A H 0.6463 0.4403 0.4731 0.032 Uiso 1 1 calc R
C14 C 0.2732(12) 1.0924(11) 0.7807(6) 0.030(3) Uani 1 1 d .
H14A H 0.2132 1.1833 0.7753 0.036 Uiso 1 1 calc R
O1 O 0.5555(8) 0.4176(8) 0.7025(3) 0.0280(18) Uani 1 1 d .
N N 0.6604(9) 0.4157(8) 0.7275(4) 0.0184(18) Uani 1 1 d .
H0A H 0.7118 0.3411 0.7468 0.022 Uiso 1 1 calc R
O3S O 0.7877(9) 0.1406(8) 0.7537(4) 0.0305(18) Uani 1 1 d .
O2S O 0.2319(10) 0.8313(11) 0.9780(4) 0.044(2) Uani 1 1 d .
O4S O 0.2885(10) 0.8536(10) 0.6024(4) 0.043(2) Uani 1 1 d .
C8S C 0.6805(13) 0.0857(13) 0.7551(6) 0.033(3) Uani 1 1 d .
H8SA H 0.7020 0.0298 0.7238 0.039 Uiso 1 1 calc R
H8SB H 0.5819 0.1567 0.7507 0.039 Uiso 1 1 calc R
C7S C 0.6888(15) 0.0059(12) 0.8118(6) 0.036(3) Uani 1 1 d .
H7SA H 0.6580 -0.0652 0.8096 0.043 Uiso 1 1 calc R
H7SB H 0.6294 0.0610 0.8418 0.043 Uiso 1 1 calc R
C6S C 0.8553(15) -0.0492(13) 0.8221(6) 0.037(3) Uani 1 1 d .
H6SA H 0.8746 -0.0739 0.8629 0.045 Uiso 1 1 calc R
H6SB H 0.9118 -0.1259 0.8008 0.045 Uiso 1 1 calc R
C4S C 0.1289(17) 0.7932(17) 0.9574(6) 0.049(4) Uani 1 1 d .
H4SA H 0.1787 0.7031 0.9461 0.059 Uiso 1 1 calc R
H4SB H 0.0825 0.8526 0.9237 0.059 Uiso 1 1 calc R
C2S C 0.8905(16) 0.0678(14) 0.7990(6) 0.041(3) Uani 1 1 d .
H2SA H 0.8776 0.1239 0.8295 0.049 Uiso 1 1 calc R
H2SB H 0.9919 0.0373 0.7835 0.049 Uiso 1 1 calc R
C3S C 0.2819(19) 0.7384(15) 0.6356(7) 0.053(4) Uani 1 1 d .
H3SA H 0.3645 0.6962 0.6609 0.064 Uiso 1 1 calc R
H3SB H 0.2863 0.6744 0.6101 0.064 Uiso 1 1 calc R
C1S C 0.2320(18) 0.7924(18) 1.0380(6) 0.050(4) Uani 1 1 d .
H1SA H 0.2570 0.8499 1.0587 0.060 Uiso 1 1 calc R
H1SB H 0.3041 0.7012 1.0462 0.060 Uiso 1 1 calc R
C5S C 0.0162(16) 0.7998(16) 1.0039(7) 0.049(4) Uani 1 1 d .
H5SA H -0.0746 0.8791 0.9969 0.058 Uiso 1 1 calc R
H5SB H -0.0054 0.7219 1.0068 0.058 Uiso 1 1 calc R
C13S C 0.081(2) 0.804(2) 1.0561(7) 0.065(5) Uani 1 1 d .
H13B H 0.0856 0.7307 1.0846 0.078 Uiso 1 1 calc R
H13C H 0.0237 0.8872 1.0728 0.078 Uiso 1 1 calc R
C12S C 0.152(2) 0.9650(17) 0.6131(8) 0.074(6) Uani 1 1 d .
H12B H 0.0932 0.9954 0.5789 0.089 Uiso 1 1 calc R
H12C H 0.1696 1.0382 0.6237 0.089 Uiso 1 1 calc R
C11S C 0.143(2) 0.783(2) 0.6694(10) 0.082(7) Uani 1 1 d .
H11A H 0.0815 0.7436 0.6574 0.099 Uiso 1 1 calc R
H11B H 0.1624 0.7537 0.7101 0.099 Uiso 1 1 calc R
C9S C 0.073(3) 0.916(2) 0.6619(11) 0.127(13) Uani 1 1 d .
H9SA H 0.0742 0.9540 0.6970 0.152 Uiso 1 1 calc R
H9SB H -0.0291 0.9430 0.6528 0.152 Uiso 1 1 calc R
Cl2 Cl 0.9198(3) 0.3773(2) 0.79016(11) 0.0191(5) Uani 1 1 d .
C22S C 0.5915(19) -0.0539(16) 0.9636(8) 0.059(4) Uani 1 1 d .
C21S C 0.4954(19) 0.0726(17) 0.9344(7) 0.058(4) Uani 1 1 d .
C20S C 0.610(3) -0.076(3) 1.0269(7) 0.085(7) Uani 1 1 d .

loop_
_atom_site_aniso_label
_atom_site_aniso_U_11
_atom_site_aniso_U_22
_atom_site_aniso_U_33
_atom_site_aniso_U_23
_atom_site_aniso_U_13
_atom_site_aniso_U_12
Ir 0.00637(17) 0.01071(17) 0.00665(18) -0.00060(11) 0.00012(11) -0.00280(12)
Cl1 0.0171(11) 0.0175(11) 0.0216(12) -0.0022(9) 0.0011(9) -0.0095(9)
P1 0.0083(10) 0.0108(11) 0.0121(12) 0.0024(9) -0.0011(9) -0.0013(9)
P2 0.0093(11) 0.0101(11) 0.0138(12) 0.0000(9) 0.0010(9) -0.0008(9)
C51 0.020(5) 0.016(4) 0.007(4) -0.002(3) 0.002(4) -0.008(4)
C21 0.019(5) 0.018(5) 0.009(4) -0.006(4) 0.000(4) -0.010(4)
C36 0.010(4) 0.020(5) 0.023(5) 0.002(4) -0.003(4) -0.003(4)
C26 0.016(5) 0.025(5) 0.027(6) -0.002(4) 0.001(4) -0.009(4)
C31 0.011(4) 0.017(4) 0.008(4) -0.004(3) 0.002(3) -0.005(4)
C62 0.010(4) 0.026(5) 0.025(6) -0.002(4) 0.006(4) -0.006(4)
C11 0.009(4) 0.014(4) 0.024(5) -0.002(4) -0.006(4) -0.002(4)
C61 0.009(4) 0.009(4) 0.021(5) 0.000(4) 0.003(4) -0.001(4)
C15 0.014(5) 0.021(5) 0.030(6) -0.006(4) 0.010(4) -0.003(4)
C41 0.013(4) 0.021(5) 0.017(5) -0.006(4) 0.002(4) -0.008(4)
C56 0.023(5) 0.013(5) 0.015(5) -0.004(4) 0.005(4) -0.007(4)
C35 0.026(5) 0.023(5) 0.014(5) -0.005(4) 0.002(4) -0.012(5)
C64 0.007(4) 0.022(5) 0.024(6) 0.003(4) 0.003(4) 0.000(4)
C34 0.034(6) 0.034(6) 0.020(5) -0.015(5) 0.015(5) -0.024(5)
C52 0.024(5) 0.023(5) 0.015(5) 0.002(4) 0.003(4) -0.002(4)
C16 0.019(5) 0.025(5) 0.024(6) -0.006(4) 0.002(4) -0.007(4)
C32 0.013(5) 0.028(6) 0.028(6) -0.004(4) -0.004(4) -0.008(4)
C22 0.023(5) 0.030(6) 0.014(5) 0.002(4) -0.003(4) -0.015(5)
C25 0.013(5) 0.032(6) 0.022(6) -0.002(5) -0.007(4) -0.003(4)
C42 0.019(5) 0.016(5) 0.025(6) -0.006(4) -0.007(4) -0.007(4)
C33 0.017(5) 0.037(7) 0.036(7) -0.010(5) -0.005(5) -0.016(5)
C23 0.033(6) 0.023(5) 0.015(5) -0.005(4) 0.002(5) -0.009(5)
C12 0.017(5) 0.027(6) 0.019(5) 0.006(4) -0.004(4) -0.003(4)
C63 0.019(5) 0.037(6) 0.024(6) 0.001(5) -0.003(5) -0.012(5)
C46 0.019(5) 0.011(4) 0.028(6) -0.002(4) -0.004(4) 0.000(4)
C44 0.021(5) 0.031(6) 0.034(7) -0.016(5) -0.004(5) -0.009(5)
C66 0.017(5) 0.025(5) 0.019(5) 0.001(4) 0.000(4) -0.008(4)
C53 0.030(6) 0.021(5) 0.017(5) -0.006(4) -0.001(5) 0.001(5)
C54 0.038(7) 0.021(5) 0.019(6) 0.007(4) -0.006(5) -0.005(5)
C24 0.031(6) 0.028(6) 0.016(5) -0.001(4) -0.011(5) -0.004(5)
C55 0.036(6) 0.026(6) 0.014(5) 0.003(4) -0.001(5) -0.018(5)
C45 0.022(5) 0.024(6) 0.031(6) -0.004(5) 0.009(5) -0.008(5)
C13 0.027(6) 0.018(5) 0.040(7) 0.010(5) -0.007(5) 0.003(5)
C65 0.016(5) 0.020(5) 0.023(6) -0.002(4) 0.010(4) 0.003(4)
C43 0.025(6) 0.028(6) 0.023(6) -0.012(5) -0.007(5) -0.004(5)
C14 0.016(5) 0.018(5) 0.051(8) -0.006(5) 0.004(5) -0.002(4)
O1 0.019(4) 0.041(5) 0.033(5) -0.008(4) -0.004(3) -0.019(4)
N 0.018(4) 0.015(4) 0.028(5) -0.003(3) 0.008(4) -0.015(4)
O3S 0.034(5) 0.024(4) 0.037(5) 0.001(3) -0.010(4) -0.015(4)
O2S 0.031(5) 0.058(7) 0.039(6) -0.005(5) 0.006(4) -0.015(5)
O4S 0.031(5) 0.042(5) 0.038(5) 0.008(4) 0.013(4) -0.003(4)
C8S 0.028(6) 0.038(7) 0.039(7) 0.001(5) -0.004(5) -0.021(6)
C7S 0.041(7) 0.026(6) 0.044(8) -0.010(5) -0.001(6) -0.014(6)
C6S 0.039(7) 0.026(6) 0.042(8) 0.005(5) -0.008(6) -0.011(6)
C4S 0.048(9) 0.059(10) 0.032(8) -0.005(7) -0.005(7) -0.013(8)
C2S 0.045(8) 0.040(7) 0.048(8) 0.010(6) -0.021(7) -0.027(7)
C3S 0.062(10) 0.034(8) 0.050(9) 0.002(7) -0.001(8) -0.008(7)
C1S 0.055(9) 0.068(11) 0.028(7) 0.004(7) -0.017(7) -0.025(8)
C5S 0.034(7) 0.051(9) 0.064(10) -0.011(8) -0.002(7) -0.019(7)
C13S 0.079(12) 0.098(15) 0.033(9) -0.008(9) 0.018(8) -0.055(12)
C12S 0.063(11) 0.043(9) 0.076(13) 0.017(9) 0.032(9) 0.003(8)
C11S 0.055(11) 0.074(14) 0.107(17) 0.037(12) 0.006(11) -0.031(10)
C9S 0.12(2) 0.045(11) 0.14(2) 0.027(13) 0.095(17) 0.007(12)
Cl2 0.0153(11) 0.0149(11) 0.0231(13) -0.0028(9) -0.0009(9) -0.0020(9)
C22S 0.055(10) 0.040(9) 0.068(12) -0.004(8) -0.016(9) -0.005(8)
C21S 0.062(11) 0.045(9) 0.057(11) -0.009(8) 0.009(8) -0.013(8)
C20S 0.115(17) 0.120(19) 0.035(9) -0.035(10) 0.042(11) -0.065(15)

loop_
_atom_type_symbol
_atom_type_description
_atom_type_scat_dispersion_real
_atom_type_scat_dispersion_imag
_atom_type_scat_source
C C 0.0033 0.0016 'International Tables Vol C Tables 4.2.6.8 and 6.1.1.4'
H H 0.0000 0.0000 'International Tables Vol C Tables 4.2.6.8 and 6.1.1.4'
N N 0.0061 0.0033 'International Tables Vol C Tables 4.2.6.8 and 6.1.1.4'
O O 0.0106 0.0060 'International Tables Vol C Tables 4.2.6.8 and 6.1.1.4'
P P 0.1023 0.0942 'International Tables Vol C Tables 4.2.6.8 and 6.1.1.4'
Cl Cl 0.1484 0.1585 'International Tables Vol C Tables 4.2.6.8 and 6.1.1.4'
Ir Ir -1.4442 7.9887 'International Tables Vol C Tables 4.2.6.8 and 6.1.1.4'

loop_
_geom_angle_atom_site_label_1
_geom_angle_atom_site_label_2
_geom_angle_atom_site_label_3
_geom_angle
_geom_angle_site_symmetry_1
_geom_angle_site_symmetry_3
N Ir P2 93.0(3) . .
N Ir P1 94.2(3) . .
P2 Ir P1 165.19(8) . .
N Ir Cl1 177.0(3) . .
P2 Ir Cl1 85.67(8) . .
P1 Ir Cl1 87.72(8) . .
N Ir Cl2 83.6(3) . .
P2 Ir Cl2 99.13(8) . .
P1 Ir Cl2 94.53(8) . .
Cl1 Ir Cl2 93.98(8) . .
C11 P1 C21 103.9(4) . .
C11 P1 C31 105.7(4) . .
C21 P1 C31 103.9(4) . .
C11 P1 Ir 114.3(3) . .
C21 P1 Ir 117.7(3) . .
C31 P1 Ir 110.3(3) . .
C41 P2 C51 103.6(5) . .
C41 P2 C61 103.3(5) . .
C51 P2 C61 105.0(4) . .
C41 P2 Ir 114.8(3) . .
C51 P2 Ir 111.0(3) . .
C61 P2 Ir 117.6(3) . .
C56 C51 C52 117.8(9) . .
C56 C51 P2 122.3(7) . .
C52 C51 P2 119.9(7) . .
C26 C21 C22 119.4(9) . .
C26 C21 P1 119.0(8) . .
C22 C21 P1 121.6(7) . .
C31 C36 C35 121.5(9) . .
C25 C26 C21 119.7(10) . .
C36 C31 C32 119.2(9) . .
C36 C31 P1 118.8(7) . .
C32 C31 P1 121.8(7) . .
C63 C62 C61 119.3(11) . .
C16 C11 C12 118.7(9) . .
C16 C11 P1 120.8(8) . .
C12 C11 P1 120.4(8) . .
C66 C61 C62 120.2(9) . .
C66 C61 P2 121.8(8) . .
C62 C61 P2 117.8(8) . .
C14 C15 C16 121.0(11) . .
C42 C41 C46 117.7(9) . .
C42 C41 P2 122.8(8) . .
C46 C41 P2 119.5(8) . .
C51 C56 C55 120.4(10) . .
C36 C35 C34 119.8(10) . .
C63 C64 C65 119.4(9) . .
C33 C34 C35 117.9(10) . .
C53 C52 C51 121.1(10) . .
C15 C16 C11 121.0(10) . .
C33 C32 C31 119.0(10) . .
C23 C22 C21 120.2(10) . .
C24 C25 C26 120.0(10) . .
C43 C42 C41 120.7(10) . .
C32 C33 C34 122.5(10) . .
C24 C23 C22 119.4(10) . .
C11 C12 C13 119.4(11) . .
C62 C63 C64 120.7(10) . .
C45 C46 C41 120.3(10) . .
C45 C44 C43 119.6(10) . .
C61 C66 C65 119.9(10) . .
C52 C53 C54 120.5(10) . .
C55 C54 C53 119.0(10) . .
C25 C24 C23 121.2(10) . .
C54 C55 C56 121.1(10) . .
C44 C45 C46 120.8(10) . .
C14 C13 C12 120.5(11) . .
C66 C65 C64 120.5(10) . .
C44 C43 C42 120.9(10) . .
C15 C14 C13 119.5(10) . .
O1 N Ir 129.8(7) . .
C8S O3S C2S 108.4(8) . .
C1S O2S C4S 104.2(11) . .
C3S O4S C12S 107.6(11) . .
O3S C8S C7S 107.4(9) . .
C8S C7S C6S 100.9(10) . .
C2S C6S C7S 102.1(10) . .
O2S C4S C5S 108.4(12) . .
O3S C2S C6S 105.8(9) . .
O4S C3S C11S 107.3(13) . .
O2S C1S C13S 107.0(11) . .
C13S C5S C4S 104.9(12) . .
C5S C13S C1S 105.6(12) . .
O4S C12S C9S 105.9(13) . .
C9S C11S C3S 109.9(15) . .
C11S C9S C12S 107.9(17) . .
C21S C22S C20S 123.0(17) . .
C21S C22S C20S 42.8(10) . 2_657
C20S C22S C20S 91.5(16) . 2_657
C20S C21S C22S 88.4(17) 2_657 .
C21S C20S C22S 124(2) 2_657 .
C21S C20S C22S 48.8(12) 2_657 2_657
C22S C20S C22S 88.5(16) . 2_657

loop_
_geom_bond_atom_site_label_1
_geom_bond_atom_site_label_2
_geom_bond_distance
_geom_bond_site_symmetry_2
Ir N 1.879(7) .
Ir P2 2.345(3) .
Ir P1 2.351(3) .
Ir Cl1 2.403(2) .
Ir Cl2 2.476(2) .
P1 C11 1.816(10) .
P1 C21 1.821(9) .
P1 C31 1.834(9) .
P2 C41 1.799(10) .
P2 C51 1.809(10) .
P2 C61 1.824(9) .
C51 C56 1.385(13) .
C51 C52 1.411(14) .
C21 C26 1.397(14) .
C21 C22 1.398(14) .
C36 C31 1.373(13) .
C36 C35 1.378(14) .
C26 C25 1.393(15) .
C31 C32 1.390(13) .
C62 C63 1.372(14) .
C62 C61 1.419(15) .
C11 C16 1.391(15) .
C11 C12 1.400(14) .
C61 C66 1.370(15) .
C15 C14 1.368(16) .
C15 C16 1.371(15) .
C41 C42 1.406(14) .
C41 C46 1.414(13) .
C56 C55 1.396(13) .
C35 C34 1.389(16) .
C64 C63 1.391(16) .
C64 C65 1.396(16) .
C34 C33 1.386(16) .
C52 C53 1.376(14) .
C32 C33 1.367(14) .
C22 C23 1.391(14) .
C25 C24 1.372(16) .
C42 C43 1.387(14) .
C23 C24 1.378(16) .
C12 C13 1.402(15) .
C46 C45 1.400(16) .
C44 C45 1.369(16) .
C44 C43 1.383(16) .
C66 C65 1.387(14) .
C53 C54 1.385(17) .
C54 C55 1.376(16) .
C13 C14 1.385(18) .
O1 N 1.235(11) .
O3S C8S 1.434(13) .
O3S C2S 1.449(14) .
O2S C1S 1.407(16) .
O2S C4S 1.407(18) .
O4S C3S 1.430(17) .
O4S C12S 1.430(18) .
C8S C7S 1.478(17) .
C7S C6S 1.538(18) .
C6S C2S 1.507(17) .
C4S C5S 1.47(2) .
C3S C11S 1.45(2) .
C1S C13S 1.48(2) .
C5S C13S 1.44(2) .
C12S C9S 1.49(2) .
C11S C9S 1.34(3) .
C22S C21S 1.45(2) .
C22S C20S 1.48(2) .
C22S C20S 1.92(3) 2_657
C21S C20S 1.31(2) 2_657
C20S C21S 1.31(2) 2_657
C20S C22S 1.92(3) 2_657

loop_
_geom_torsion_atom_site_label_1
_geom_torsion_atom_site_label_2
_geom_torsion_atom_site_label_3
_geom_torsion_atom_site_label_4
_geom_torsion
_geom_torsion_site_symmetry_1
_geom_torsion_site_symmetry_4
N Ir P1 C11 -128.7(4) . .
P2 Ir P1 C11 -9.9(5) . .
Cl1 Ir P1 C11 53.6(3) . .
Cl2 Ir P1 C11 147.4(3) . .
N Ir P1 C21 109.0(4) . .
P2 Ir P1 C21 -132.2(4) . .
Cl1 Ir P1 C21 -68.7(3) . .
Cl2 Ir P1 C21 25.1(3) . .
N Ir P1 C31 -9.9(4) . .
P2 Ir P1 C31 109.0(4) . .
Cl1 Ir P1 C31 172.4(3) . .
Cl2 Ir P1 C31 -93.8(3) . .
N Ir P2 C41 17.8(5) . .
P1 Ir P2 C41 -101.2(5) . .
Cl1 Ir P2 C41 -164.9(4) . .
Cl2 Ir P2 C41 101.7(4) . .
N Ir P2 C51 134.9(4) . .
P1 Ir P2 C51 15.9(5) . .
Cl1 Ir P2 C51 -47.8(3) . .
Cl2 Ir P2 C51 -141.1(3) . .
N Ir P2 C61 -104.1(4) . .
P1 Ir P2 C61 136.9(4) . .
Cl1 Ir P2 C61 73.2(3) . .
Cl2 Ir P2 C61 -20.2(3) . .
C41 P2 C51 C56 -102.2(9) . .
C61 P2 C51 C56 5.9(9) . .
Ir P2 C51 C56 134.0(7) . .
C41 P2 C51 C52 77.4(9) . .
C61 P2 C51 C52 -174.5(8) . .
Ir P2 C51 C52 -46.4(9) . .
C11 P1 C21 C26 -95.1(9) . .
C31 P1 C21 C26 154.6(8) . .
Ir P1 C21 C26 32.4(9) . .
C11 P1 C21 C22 84.3(9) . .
C31 P1 C21 C22 -26.1(10) . .
Ir P1 C21 C22 -148.3(8) . .
C22 C21 C26 C25 -1.2(16) . .
P1 C21 C26 C25 178.2(8) . .
C35 C36 C31 C32 0.3(16) . .
C35 C36 C31 P1 -175.0(8) . .
C11 P1 C31 C36 -169.0(8) . .
C21 P1 C31 C36 -59.9(9) . .
Ir P1 C31 C36 67.0(8) . .
C11 P1 C31 C32 15.8(10) . .
C21 P1 C31 C32 124.9(9) . .
Ir P1 C31 C32 -108.2(8) . .
C21 P1 C11 C16 -41.9(9) . .
C31 P1 C11 C16 67.2(9) . .
Ir P1 C11 C16 -171.4(7) . .
C21 P1 C11 C12 141.6(8) . .
C31 P1 C11 C12 -109.4(8) . .
Ir P1 C11 C12 12.1(9) . .
C63 C62 C61 C66 0.2(15) . .
C63 C62 C61 P2 -176.0(8) . .
C41 P2 C61 C66 23.3(9) . .
C51 P2 C61 C66 -84.9(9) . .
Ir P2 C61 C66 151.0(7) . .
C41 P2 C61 C62 -160.5(8) . .
C51 P2 C61 C62 91.2(8) . .
Ir P2 C61 C62 -32.9(8) . .
C51 P2 C41 C42 -4.1(10) . .
C61 P2 C41 C42 -113.4(9) . .
Ir P2 C41 C42 117.2(8) . .
C51 P2 C41 C46 177.0(8) . .
C61 P2 C41 C46 67.7(9) . .
Ir P2 C41 C46 -61.7(9) . .
C52 C51 C56 C55 -0.1(14) . .
P2 C51 C56 C55 179.5(8) . .
C31 C36 C35 C34 0.6(16) . .
C36 C35 C34 C33 -0.8(16) . .
C56 C51 C52 C53 0.7(16) . .
P2 C51 C52 C53 -178.9(9) . .
C14 C15 C16 C11 -0.4(17) . .
C12 C11 C16 C15 -0.4(15) . .
P1 C11 C16 C15 -177.0(8) . .
C36 C31 C32 C33 -1.0(16) . .
P1 C31 C32 C33 174.2(9) . .
C26 C21 C22 C23 1.4(16) . .
P1 C21 C22 C23 -178.0(8) . .
C21 C26 C25 C24 1.2(17) . .
C46 C41 C42 C43 -1.5(16) . .
P2 C41 C42 C43 179.6(8) . .
C31 C32 C33 C34 0.8(18) . .
C35 C34 C33 C32 0.1(17) . .
C21 C22 C23 C24 -1.5(17) . .
C16 C11 C12 C13 1.0(15) . .
P1 C11 C12 C13 177.6(9) . .
C61 C62 C63 C64 0.1(16) . .
C65 C64 C63 C62 -0.7(16) . .
C42 C41 C46 C45 1.2(15) . .
P2 C41 C46 C45 -179.8(8) . .
C62 C61 C66 C65 0.1(15) . .
P2 C61 C66 C65 176.1(8) . .
C51 C52 C53 C54 -0.6(17) . .
C52 C53 C54 C55 -0.1(17) . .
C26 C25 C24 C23 -1.4(18) . .
C22 C23 C24 C25 1.6(17) . .
C53 C54 C55 C56 0.7(17) . .
C51 C56 C55 C54 -0.6(16) . .
C43 C44 C45 C46 1.1(17) . .
C41 C46 C45 C44 -1.0(17) . .
C11 C12 C13 C14 -0.8(18) . .
C61 C66 C65 C64 -0.6(15) . .
C63 C64 C65 C66 0.9(16) . .
C45 C44 C43 C42 -1.3(18) . .
C41 C42 C43 C44 1.6(17) . .
C16 C15 C14 C13 0.7(17) . .
C12 C13 C14 C15 -0.1(18) . .
P2 Ir N O1 -80.2(9) . .
P1 Ir N O1 86.9(9) . .
Cl1 Ir N O1 -143(5) . .
Cl2 Ir N O1 -179.0(9) . .
C2S O3S C8S C7S 16.6(14) . .
O3S C8S C7S C6S -34.2(13) . .
C8S C7S C6S C2S 38.2(13) . .
C1S O2S C4S C5S 29.9(16) . .
C8S O3S C2S C6S 8.9(15) . .
C7S C6S C2S O3S -29.5(15) . .
C12S O4S C3S C11S -4(2) . .
C4S O2S C1S C13S -31.4(17) . .
O2S C4S C5S C13S -16.5(18) . .
C4S C5S C13S C1S -3(2) . .
O2S C1S C13S C5S 21(2) . .
C3S O4S C12S C9S 10(2) . .
O4S C3S C11S C9S -4(3) . .
C3S C11S C9S C12S 10(3) . .
O4S C12S C9S C11S -12(3) . .
C20S C22S C21S C20S -49(3) . 2_657
C21S C22S C20S C21S 66(3) . 2_657
C20S C22S C20S C21S 35(2) 2_657 2_657
C21S C22S C20S C22S 30.9(17) . 2_657
C20S C22S C20S C22S 0.000(1) 2_657 2_657
